data_7246331
loop_
_publ_author_name
'Taiwaikuli, Mukaidaisi'
'Wang, Ting'
'Chen, Kui'
'Feng, Yaoguang'
'Xing, Jiangna'
'Huang, Xin'
'Wang, Na'
'Zhou, Lina'
'Hao, Hongxun'

_publ_section_title
;
 Mechanistic study of the formation of arbutin polymorphs and solvates
;
_journal_issue 14
_journal_name_full CrystEngComm
_journal_page_first 2075
_journal_page_last 2084
_journal_paper_doi 10.1039/D2CE01670B
_journal_volume 25
_journal_year 2023
_chemical_absolute_configuration rm
_chemical_formula_moiety 'C12 H16 O7, 2(C3 H7 N O)'
_chemical_formula_sum 'C18 H30 N2 O9'
_chemical_formula_weight 418.44
_chemical_name_common 'Arbutin DMF solvent compound; solvate S1'
_chemical_name_systematic 'Arbutin DMF solvate'
_space_group_crystal_system monoclinic
_space_group_IT_number 4
_space_group_name_Hall 'P 2yb'
_space_group_name_H-M_alt 'P 1 21 1'
_atom_sites_solution_hydrogens geom
_atom_sites_solution_primary dual
_audit_creation_date 2022-09-14
_audit_creation_method
;
Olex2 1.5
(compiled 2022.04.07 svn.rca3783a0 for OlexSys, GUI svn.r6498)
;
_audit_update_record
;
2022-12-06 deposited with the CCDC.	2023-02-23 downloaded from the CCDC.
;
_cell_angle_alpha 90
_cell_angle_beta 104.747(3)
_cell_angle_gamma 90
_cell_formula_units_Z 2
_cell_length_a 8.5631(3)
_cell_length_b 8.5283(3)
_cell_length_c 15.1997(5)
_cell_measurement_reflns_used 10120
_cell_measurement_temperature 113.15
_cell_measurement_theta_max 32.8240
_cell_measurement_theta_min 2.4270
_cell_volume 1073.45(7)
_computing_cell_refinement 'CrysAlisPro 1.171.39.46 (Rigaku OD, 2018)'
_computing_data_collection 'CrysAlisPro 1.171.39.46 (Rigaku OD, 2018)'
_computing_data_reduction 'CrysAlisPro 1.171.39.46 (Rigaku OD, 2018)'
_computing_molecular_graphics 'Olex2 1.5 (Dolomanov et al., 2009)'
_computing_publication_material 'Olex2 1.5 (Dolomanov et al., 2009)'
_computing_structure_refinement 'SHELXL 2018/3 (Sheldrick, 2015)'
_computing_structure_solution 'SHELXT 2018/2 (Sheldrick, 2018)'
_diffrn_ambient_temperature 113.15
_diffrn_detector 'CCD plate'
_diffrn_measured_fraction_theta_full 0.998
_diffrn_measured_fraction_theta_max 0.926
_diffrn_measurement_details
;
List of Runs (angles in degrees, time in seconds):

  # Type    Start    End  Width  t~exp~   \w     \q     \k     \f   Frames
#--------------------------------------------------------------------------
  1  \w   -115.00  65.00   1.00    1.00    --  -25.00  45.00   0.00  180
  2  \w   -115.00  35.00   1.00    1.00    --  -25.00  45.00  90.00  150
  3  \w   -115.00   5.00   1.00    1.00    --  -25.00  45.00 180.00  120
;
_diffrn_measurement_device 'abstract diffractometer'
_diffrn_measurement_device_type 'Rigaku Saturn 70 CCD'
_diffrn_measurement_method '\w scans'
_diffrn_orient_matrix_type 'CrysAlisPro convention (1999,Acta A55,543-557)'
_diffrn_orient_matrix_UB_11 -0.0603257000
_diffrn_orient_matrix_UB_12 -0.0376850000
_diffrn_orient_matrix_UB_13 0.0168726000
_diffrn_orient_matrix_UB_21 -0.0413430000
_diffrn_orient_matrix_UB_22 -0.0215750000
_diffrn_orient_matrix_UB_23 -0.0449515000
_diffrn_orient_matrix_UB_31 0.0446291000
_diffrn_orient_matrix_UB_32 -0.0709243000
_diffrn_orient_matrix_UB_33 0.0047321000
_diffrn_radiation_monochromator confocal
_diffrn_radiation_probe x-ray
_diffrn_radiation_type MoK\a
_diffrn_radiation_wavelength 0.71073
_diffrn_reflns_av_R_equivalents 0.0258
_diffrn_reflns_av_unetI/netI 0.0367
_diffrn_reflns_Laue_measured_fraction_full 0.998
_diffrn_reflns_Laue_measured_fraction_max 0.926
_diffrn_reflns_limit_h_max 13
_diffrn_reflns_limit_h_min -12
_diffrn_reflns_limit_k_max 12
_diffrn_reflns_limit_k_min -12
_diffrn_reflns_limit_l_max 22
_diffrn_reflns_limit_l_min -23
_diffrn_reflns_number 13440
_diffrn_reflns_point_group_measured_fraction_full 0.921
_diffrn_reflns_point_group_measured_fraction_max 0.824
_diffrn_reflns_theta_full 25.242
_diffrn_reflns_theta_max 32.912
_diffrn_reflns_theta_min 2.459
_diffrn_source 'rotating anode'
_diffrn_source_type 'Enhance (Mo) X-ray Source'
_exptl_absorpt_coefficient_mu 0.104
_exptl_absorpt_correction_T_max 1.00000
_exptl_absorpt_correction_T_min 0.96037
_exptl_absorpt_correction_type multi-scan
_exptl_absorpt_process_details 'CrysAlisPro 1.171.39.46 (Rigaku Oxford Diffraction, 2018)'
_exptl_crystal_density_diffrn 1.295
_exptl_crystal_F_000 448
_exptl_crystal_size_max 0.24
_exptl_crystal_size_mid 0.2
_exptl_crystal_size_min 0.17
_refine_diff_density_max 0.338
_refine_diff_density_min -0.191
_refine_diff_density_rms 0.040
_refine_ls_abs_structure_details
;
 Flack x determined using 2160 quotients [(I+)-(I-)]/[(I+)+(I-)]
 (Parsons, Flack and Wagner, Acta Cryst. B69 (2013) 249-259).
;
_refine_ls_abs_structure_Flack -0.3(4)
_refine_ls_extinction_coef 0.041(4)
_refine_ls_extinction_expression Fc^*^=kFc[1+0.001xFc^2^\l^3^/sin(2\q)]^-1/4^
_refine_ls_extinction_method 'SHELXL-2018/3 (Sheldrick 2018)'
_refine_ls_goodness_of_fit_ref 1.038
_refine_ls_hydrogen_treatment constr
_refine_ls_matrix_type full
_refine_ls_number_parameters 272
_refine_ls_number_reflns 6617
_refine_ls_number_restraints 1
_refine_ls_restrained_S_all 1.038
_refine_ls_R_factor_all 0.0431
_refine_ls_R_factor_gt 0.0384
_refine_ls_shift/su_max 0.000
_refine_ls_shift/su_mean 0.000
_refine_ls_structure_factor_coef Fsqd
_refine_ls_weighting_details 'w=1/[\s^2^(Fo^2^)+(0.0465P)^2^+0.0880P] where P=(Fo^2^+2Fc^2^)/3'
_refine_ls_weighting_scheme calc
_refine_ls_wR_factor_gt 0.0913
_refine_ls_wR_factor_ref 0.0959
_reflns_Friedel_coverage 0.683
_reflns_Friedel_fraction_full 0.831
_reflns_Friedel_fraction_max 0.710
_reflns_number_gt 6034
_reflns_number_total 6617
_reflns_threshold_expression 'I > 2\s(I)'
_cod_data_source_file d2ce01670b2.cif
_cod_data_source_block r20220327a
_cod_depositor_comments 'Adding full bibliography for 7246329--7246332.cif.'
_cod_original_sg_symbol_H-M P21
_cod_database_code 7246331
_shelx_shelxl_version_number 2018/3
_chemical_oxdiff_formula 'C11 H10 N O'
_shelx_space_group_comment
;
The symmetry employed for this shelxl refinement is uniquely defined
by the following loop, which should always be used as a source of
symmetry information in preference to the above space-group names.
They are only intended as comments.
;
_shelx_estimated_absorpt_t_max 0.983
_shelx_estimated_absorpt_t_min 0.976
_olex2_refinement_description
;
1. Fixed Uiso
 At 1.2 times of:
  All C(H) groups, All C(H,H) groups
 At 1.5 times of:
  All C(H,H,H) groups, All O(H) groups
2.a Ternary CH refined with riding coordinates:
 C7(H7A), C8(H8), C9(H9), C10(H10), C11(H11)
2.b Secondary CH2 refined with riding coordinates:
 C12(H12A,H12B)
2.c Aromatic/amide H refined with riding coordinates:
 C2(H2), C3(H3), C5(H5A), C6(H6A), C13(H13), C16(H16)
2.d Idealised Me refined as rotating group:
 C14(H14A,H14B,H14C), C15(H15A,H15B,H15C), C17(H17A,H17B,H17C), C18(H18A,H18B,
 H18C)
2.e Idealised tetrahedral OH refined as rotating group:
 O1(H1), O4(H4), O5(H5), O6(H6), O7(H7)
;
_olex2_submission_special_instructions 'No special instructions were received'
_oxdiff_exptl_absorpt_empirical_details
;
Empirical correction (ABSPACK) includes:
- Absorption correction using spherical harmonics
- Frame scaling
- Detector area scaling
;
_oxdiff_exptl_absorpt_empirical_full_max 1.195
_oxdiff_exptl_absorpt_empirical_full_min 0.870

loop_
_space_group_symop_operation_xyz
'x, y, z'
'-x, y+1/2, -z'

loop_
_atom_site_label
_atom_site_type_symbol
_atom_site_fract_x
_atom_site_fract_y
_atom_site_fract_z
_atom_site_U_iso_or_equiv
_atom_site_adp_type
_atom_site_occupancy
_atom_site_site_symmetry_order
_atom_site_calc_flag
_atom_site_refinement_flags_posn
_atom_site_refinement_flags_adp
_atom_site_refinement_flags_occupancy
_atom_site_disorder_assembly
_atom_site_disorder_group
O1 O -0.74217(17) -0.72839(19) -0.91935(9) 0.0340(3) Uani 1 1 d . . . . .
H1 H -0.815119 -0.746705 -0.892811 0.051 Uiso 1 1 calc R U . . .
O2 O -0.31218(14) -0.27212(15) -0.74724(7) 0.0195(2) Uani 1 1 d . . . . .
O3 O -0.37577(12) -0.17920(15) -0.62010(7) 0.0173(2) Uani 1 1 d . . . . .
O4 O -0.62609(12) -0.17973(18) -0.53430(8) 0.0247(3) Uani 1 1 d . . . . .
H4 H -0.655741 -0.163857 -0.590648 0.037 Uiso 1 1 calc R U . . .
O5 O -0.14257(13) -0.08280(15) -0.39073(7) 0.0192(2) Uani 1 1 d . . . . .
H5 H -0.090413 -0.000787 -0.371888 0.029 Uiso 1 1 calc R U . . .
O6 O 0.09284(13) -0.07116(15) -0.49475(9) 0.0222(3) Uani 1 1 d . . . . .
H6 H 0.170675 -0.116496 -0.508256 0.033 Uiso 1 1 calc R U . . .
O7 O 0.01692(13) -0.29123(15) -0.65023(8) 0.0208(2) Uani 1 1 d . . . . .
H7 H 0.074533 -0.237126 -0.675842 0.031 Uiso 1 1 calc R U . . .
C1 C -0.64310(19) -0.6134(2) -0.87391(11) 0.0227(3) Uani 1 1 d . . . . .
C2 C -0.65081(19) -0.5555(2) -0.78964(11) 0.0217(3) Uani 1 1 d . . . . .
H2 H -0.730018 -0.594780 -0.761508 0.026 Uiso 1 1 calc R U . . .
C3 C -0.54346(19) -0.4407(2) -0.74626(10) 0.0192(3) Uani 1 1 d . . . . .
H3 H -0.550674 -0.400360 -0.689164 0.023 Uiso 1 1 calc R U . . .
C4 C -0.42567(18) -0.3848(2) -0.78630(10) 0.0176(3) Uani 1 1 d . . . . .
C5 C -0.4180(2) -0.4410(2) -0.87117(10) 0.0216(3) Uani 1 1 d . . . . .
H5A H -0.338753 -0.401553 -0.899224 0.026 Uiso 1 1 calc R U . . .
C6 C -0.5263(2) -0.5545(2) -0.91459(11) 0.0237(3) Uani 1 1 d . . . . .
H6A H -0.521033 -0.592606 -0.972496 0.028 Uiso 1 1 calc R U . . .
C7 C -0.26208(17) -0.2706(2) -0.65157(10) 0.0155(3) Uani 1 1 d . . . . .
H7A H -0.256825 -0.379618 -0.626832 0.019 Uiso 1 1 calc R U . . .
C8 C -0.33805(16) -0.1766(2) -0.52252(10) 0.0161(3) Uani 1 1 d . . . . .
H8 H -0.325470 -0.286291 -0.498452 0.019 Uiso 1 1 calc R U . . .
C9 C -0.18044(16) -0.08670(19) -0.48736(10) 0.0149(3) Uani 1 1 d . . . . .
H9 H -0.194342 0.022971 -0.511374 0.018 Uiso 1 1 calc R U . . .
C10 C -0.04711(16) -0.16712(19) -0.52054(10) 0.0158(3) Uani 1 1 d . . . . .
H10 H -0.023323 -0.271170 -0.489705 0.019 Uiso 1 1 calc R U . . .
C11 C -0.09723(17) -0.19253(19) -0.62363(10) 0.0156(3) Uani 1 1 d . . . . .
H11 H -0.101833 -0.089053 -0.655138 0.019 Uiso 1 1 calc R U . . .
C12 C -0.47874(18) -0.0983(2) -0.49709(12) 0.0232(3) Uani 1 1 d . . . . .
H12A H -0.458060 -0.094875 -0.430004 0.028 Uiso 1 1 calc R U . . .
H12B H -0.488760 0.011019 -0.519806 0.028 Uiso 1 1 calc R U . . .
O8 O -0.77981(15) -0.1177(2) -0.71451(8) 0.0317(3) Uani 1 1 d . . . . .
N1 N -0.82141(19) -0.1541(2) -0.86663(10) 0.0286(3) Uani 1 1 d . . . . .
C13 C -0.7426(2) -0.0984(3) -0.78734(12) 0.0277(4) Uani 1 1 d . . . . .
H13 H -0.648732 -0.037990 -0.785611 0.033 Uiso 1 1 calc R U . . .
C14 C -0.7675(4) -0.1239(4) -0.94837(16) 0.0524(7) Uani 1 1 d . . . . .
H14A H -0.672969 -0.054787 -0.933551 0.079 Uiso 1 1 calc R U . . .
H14B H -0.854550 -0.073454 -0.994072 0.079 Uiso 1 1 calc R U . . .
H14C H -0.738493 -0.223246 -0.972563 0.079 Uiso 1 1 calc R U . . .
C15 C -0.9661(3) -0.2478(4) -0.87652(15) 0.0471(6) Uani 1 1 d . . . . .
H15A H -0.937604 -0.359268 -0.873723 0.071 Uiso 1 1 calc R U . . .
H15B H -1.041713 -0.224750 -0.935254 0.071 Uiso 1 1 calc R U . . .
H15C H -1.016818 -0.222580 -0.827281 0.071 Uiso 1 1 calc R U . . .
O9 O 0.00785(18) 0.1828(2) -0.86001(10) 0.0369(4) Uani 1 1 d . . . . .
N2 N -0.19376(19) 0.1660(2) -0.78807(10) 0.0267(3) Uani 1 1 d . . . . .
C16 C -0.0482(2) 0.2113(3) -0.79447(13) 0.0303(4) Uani 1 1 d . . . . .
H16 H 0.016840 0.269461 -0.745322 0.036 Uiso 1 1 calc R U . . .
C17 C -0.2992(2) 0.0756(3) -0.86022(13) 0.0299(4) Uani 1 1 d . . . . .
H17A H -0.397264 0.136143 -0.886645 0.045 Uiso 1 1 calc R U . . .
H17B H -0.328468 -0.022816 -0.835237 0.045 Uiso 1 1 calc R U . . .
H17C H -0.243183 0.052623 -0.907474 0.045 Uiso 1 1 calc R U . . .
C18 C -0.2573(3) 0.2138(3) -0.71178(13) 0.0337(4) Uani 1 1 d . . . . .
H18A H -0.172101 0.266194 -0.665836 0.051 Uiso 1 1 calc R U . . .
H18B H -0.294566 0.121057 -0.684898 0.051 Uiso 1 1 calc R U . . .
H18C H -0.347869 0.286110 -0.733356 0.051 Uiso 1 1 calc R U . . .

loop_
_atom_site_aniso_label
_atom_site_aniso_U_11
_atom_site_aniso_U_22
_atom_site_aniso_U_33
_atom_site_aniso_U_23
_atom_site_aniso_U_13
_atom_site_aniso_U_12
O1 0.0303(7) 0.0435(10) 0.0270(6) -0.0137(6) 0.0053(5) -0.0133(6)
O2 0.0232(5) 0.0200(6) 0.0157(5) -0.0002(4) 0.0057(4) -0.0039(5)
O3 0.0127(4) 0.0206(6) 0.0183(5) -0.0024(4) 0.0034(4) 0.0034(4)
O4 0.0118(5) 0.0385(8) 0.0246(5) -0.0054(6) 0.0061(4) -0.0035(5)
O5 0.0190(5) 0.0211(6) 0.0174(5) -0.0021(4) 0.0044(4) -0.0053(4)
O6 0.0122(5) 0.0230(7) 0.0329(6) -0.0077(5) 0.0084(4) -0.0041(4)
O7 0.0198(5) 0.0199(6) 0.0276(5) 0.0020(5) 0.0148(4) 0.0039(5)
C1 0.0192(7) 0.0281(10) 0.0189(7) -0.0036(6) 0.0009(5) -0.0005(6)
C2 0.0183(7) 0.0257(9) 0.0213(7) -0.0011(6) 0.0056(6) 0.0000(6)
C3 0.0193(7) 0.0223(8) 0.0162(6) -0.0017(6) 0.0048(5) 0.0010(6)
C4 0.0166(6) 0.0191(8) 0.0167(6) 0.0003(6) 0.0033(5) 0.0014(6)
C5 0.0226(7) 0.0257(9) 0.0179(7) -0.0008(6) 0.0075(6) 0.0003(7)
C6 0.0257(8) 0.0290(10) 0.0159(6) -0.0028(6) 0.0045(6) 0.0003(7)
C7 0.0146(6) 0.0169(7) 0.0158(6) -0.0007(5) 0.0052(5) 0.0009(5)
C8 0.0118(6) 0.0189(8) 0.0186(6) -0.0026(6) 0.0053(5) -0.0009(6)
C9 0.0126(6) 0.0154(7) 0.0173(6) -0.0016(5) 0.0049(5) -0.0009(5)
C10 0.0104(5) 0.0157(8) 0.0216(6) -0.0002(6) 0.0048(5) -0.0006(5)
C11 0.0135(6) 0.0144(7) 0.0208(6) 0.0004(6) 0.0076(5) 0.0016(5)
C12 0.0121(6) 0.0290(9) 0.0299(7) -0.0099(7) 0.0079(6) -0.0013(6)
O8 0.0232(6) 0.0483(10) 0.0246(6) 0.0044(6) 0.0081(5) -0.0066(6)
N1 0.0322(8) 0.0294(9) 0.0263(7) 0.0042(6) 0.0115(6) 0.0016(7)
C13 0.0256(8) 0.0306(10) 0.0303(8) 0.0020(8) 0.0135(7) -0.0021(7)
C14 0.0771(18) 0.0550(17) 0.0356(11) -0.0087(11) 0.0335(12) -0.0154(14)
C15 0.0355(11) 0.0642(18) 0.0355(10) 0.0062(11) -0.0022(9) -0.0123(11)
O9 0.0341(7) 0.0405(10) 0.0368(7) -0.0056(7) 0.0105(6) -0.0100(7)
N2 0.0265(7) 0.0260(8) 0.0252(7) 0.0007(6) 0.0021(5) -0.0004(6)
C16 0.0287(9) 0.0276(10) 0.0309(8) -0.0019(8) 0.0009(7) -0.0034(8)
C17 0.0286(9) 0.0258(10) 0.0316(9) 0.0011(8) 0.0007(7) -0.0061(7)
C18 0.0351(10) 0.0348(12) 0.0309(9) 0.0038(8) 0.0077(7) 0.0125(9)

loop_
_atom_type_symbol
_atom_type_description
_atom_type_scat_dispersion_real
_atom_type_scat_dispersion_imag
_atom_type_scat_source
C C 0.0033 0.0016 'International Tables Vol C Tables 4.2.6.8 and 6.1.1.4'
H H 0.0000 0.0000 'International Tables Vol C Tables 4.2.6.8 and 6.1.1.4'
N N 0.0061 0.0033 'International Tables Vol C Tables 4.2.6.8 and 6.1.1.4'
O O 0.0106 0.0060 'International Tables Vol C Tables 4.2.6.8 and 6.1.1.4'

loop_
_geom_angle_atom_site_label_1
_geom_angle_atom_site_label_2
_geom_angle_atom_site_label_3
_geom_angle
_geom_angle_site_symmetry_1
_geom_angle_site_symmetry_3
_geom_angle_publ_flag
C1 O1 H1 109.5 . . ?
C4 O2 C7 116.39(12) . . ?
C7 O3 C8 111.27(11) . . ?
C12 O4 H4 109.5 . . ?
C9 O5 H5 109.5 . . ?
C10 O6 H6 109.5 . . ?
C11 O7 H7 109.5 . . ?
O1 C1 C2 123.55(15) . . ?
O1 C1 C6 117.25(15) . . ?
C2 C1 C6 119.19(16) . . ?
C1 C2 H2 119.8 . . ?
C3 C2 C1 120.45(15) . . ?
C3 C2 H2 119.8 . . ?
C2 C3 H3 120.0 . . ?
C4 C3 C2 120.05(14) . . ?
C4 C3 H3 120.0 . . ?
O2 C4 C3 123.92(13) . . ?
O2 C4 C5 116.18(14) . . ?
C3 C4 C5 119.90(15) . . ?
C4 C5 H5A 120.1 . . ?
C6 C5 C4 119.83(15) . . ?
C6 C5 H5A 120.1 . . ?
C1 C6 H6A 119.7 . . ?
C5 C6 C1 120.56(15) . . ?
C5 C6 H6A 119.7 . . ?
O2 C7 O3 107.35(12) . . ?
O2 C7 H7A 110.6 . . ?
O2 C7 C11 108.05(11) . . ?
O3 C7 H7A 110.6 . . ?
O3 C7 C11 109.45(12) . . ?
C11 C7 H7A 110.6 . . ?
O3 C8 H8 109.8 . . ?
O3 C8 C9 108.41(11) . . ?
O3 C8 C12 106.65(12) . . ?
C9 C8 H8 109.8 . . ?
C12 C8 H8 109.8 . . ?
C12 C8 C9 112.32(13) . . ?
O5 C9 C8 108.81(11) . . ?
O5 C9 H9 109.3 . . ?
O5 C9 C10 111.06(12) . . ?
C8 C9 H9 109.3 . . ?
C10 C9 C8 109.17(12) . . ?
C10 C9 H9 109.3 . . ?
O6 C10 C9 107.44(13) . . ?
O6 C10 H10 108.9 . . ?
O6 C10 C11 111.15(12) . . ?
C9 C10 H10 108.9 . . ?
C9 C10 C11 111.35(12) . . ?
C11 C10 H10 108.9 . . ?
O7 C11 C7 108.52(13) . . ?
O7 C11 C10 109.90(12) . . ?
O7 C11 H11 109.4 . . ?
C7 C11 C10 110.26(11) . . ?
C7 C11 H11 109.4 . . ?
C10 C11 H11 109.4 . . ?
O4 C12 C8 111.45(14) . . ?
O4 C12 H12A 109.3 . . ?
O4 C12 H12B 109.3 . . ?
C8 C12 H12A 109.3 . . ?
C8 C12 H12B 109.3 . . ?
H12A C12 H12B 108.0 . . ?
C13 N1 C14 121.34(19) . . ?
C13 N1 C15 121.41(16) . . ?
C15 N1 C14 117.25(19) . . ?
O8 C13 N1 125.78(18) . . ?
O8 C13 H13 117.1 . . ?
N1 C13 H13 117.1 . . ?
N1 C14 H14A 109.5 . . ?
N1 C14 H14B 109.5 . . ?
N1 C14 H14C 109.5 . . ?
H14A C14 H14B 109.5 . . ?
H14A C14 H14C 109.5 . . ?
H14B C14 H14C 109.5 . . ?
N1 C15 H15A 109.5 . . ?
N1 C15 H15B 109.5 . . ?
N1 C15 H15C 109.5 . . ?
H15A C15 H15B 109.5 . . ?
H15A C15 H15C 109.5 . . ?
H15B C15 H15C 109.5 . . ?
C16 N2 C17 120.84(16) . . ?
C16 N2 C18 121.50(17) . . ?
C17 N2 C18 117.54(16) . . ?
O9 C16 N2 124.39(18) . . ?
O9 C16 H16 117.8 . . ?
N2 C16 H16 117.8 . . ?
N2 C17 H17A 109.5 . . ?
N2 C17 H17B 109.5 . . ?
N2 C17 H17C 109.5 . . ?
H17A C17 H17B 109.5 . . ?
H17A C17 H17C 109.5 . . ?
H17B C17 H17C 109.5 . . ?
N2 C18 H18A 109.5 . . ?
N2 C18 H18B 109.5 . . ?
N2 C18 H18C 109.5 . . ?
H18A C18 H18B 109.5 . . ?
H18A C18 H18C 109.5 . . ?
H18B C18 H18C 109.5 . . ?

loop_
_geom_bond_atom_site_label_1
_geom_bond_atom_site_label_2
_geom_bond_distance
_geom_bond_site_symmetry_2
_geom_bond_publ_flag
O1 H1 0.8400 . ?
O1 C1 1.364(2) . ?
O2 C4 1.388(2) . ?
O2 C7 1.4076(17) . ?
O3 C7 1.4215(18) . ?
O3 C8 1.4355(17) . ?
O4 H4 0.8400 . ?
O4 C12 1.4253(19) . ?
O5 H5 0.8400 . ?
O5 C9 1.4217(17) . ?
O6 H6 0.8400 . ?
O6 C10 1.4214(18) . ?
O7 H7 0.8400 . ?
O7 C11 1.4243(18) . ?
C1 C2 1.390(2) . ?
C1 C6 1.396(2) . ?
C2 H2 0.9500 . ?
C2 C3 1.390(2) . ?
C3 H3 0.9500 . ?
C3 C4 1.388(2) . ?
C4 C5 1.393(2) . ?
C5 H5A 0.9500 . ?
C5 C6 1.387(3) . ?
C6 H6A 0.9500 . ?
C7 H7A 1.0000 . ?
C7 C11 1.520(2) . ?
C8 H8 1.0000 . ?
C8 C9 1.526(2) . ?
C8 C12 1.511(2) . ?
C9 H9 1.0000 . ?
C9 C10 1.524(2) . ?
C10 H10 1.0000 . ?
C10 C11 1.531(2) . ?
C11 H11 1.0000 . ?
C12 H12A 0.9900 . ?
C12 H12B 0.9900 . ?
O8 C13 1.238(2) . ?
N1 C13 1.311(3) . ?
N1 C14 1.455(2) . ?
N1 C15 1.449(3) . ?
C13 H13 0.9500 . ?
C14 H14A 0.9800 . ?
C14 H14B 0.9800 . ?
C14 H14C 0.9800 . ?
C15 H15A 0.9800 . ?
C15 H15B 0.9800 . ?
C15 H15C 0.9800 . ?
O9 C16 1.235(2) . ?
N2 C16 1.332(2) . ?
N2 C17 1.452(2) . ?
N2 C18 1.459(2) . ?
C16 H16 0.9500 . ?
C17 H17A 0.9800 . ?
C17 H17B 0.9800 . ?
C17 H17C 0.9800 . ?
C18 H18A 0.9800 . ?
C18 H18B 0.9800 . ?
C18 H18C 0.9800 . ?

loop_
_geom_torsion_atom_site_label_1
_geom_torsion_atom_site_label_2
_geom_torsion_atom_site_label_3
_geom_torsion_atom_site_label_4
_geom_torsion
_geom_torsion_site_symmetry_1
_geom_torsion_site_symmetry_2
_geom_torsion_site_symmetry_3
_geom_torsion_site_symmetry_4
_geom_torsion_publ_flag
O1 C1 C2 C3 178.53(17) . . . . ?
O1 C1 C6 C5 -178.01(17) . . . . ?
O2 C4 C5 C6 179.53(15) . . . . ?
O2 C7 C11 O7 -67.39(15) . . . . ?
O2 C7 C11 C10 172.20(13) . . . . ?
O3 C7 C11 O7 176.02(12) . . . . ?
O3 C7 C11 C10 55.60(16) . . . . ?
O3 C8 C9 O5 179.68(12) . . . . ?
O3 C8 C9 C10 -58.96(16) . . . . ?
O3 C8 C12 O4 58.50(18) . . . . ?
O5 C9 C10 O6 -66.10(16) . . . . ?
O5 C9 C10 C11 171.98(12) . . . . ?
O6 C10 C11 O7 70.31(16) . . . . ?
O6 C10 C11 C7 -170.11(12) . . . . ?
C1 C2 C3 C4 -1.1(3) . . . . ?
C2 C1 C6 C5 0.7(3) . . . . ?
C2 C3 C4 O2 -178.99(15) . . . . ?
C2 C3 C4 C5 1.7(3) . . . . ?
C3 C4 C5 C6 -1.1(3) . . . . ?
C4 O2 C7 O3 -85.02(16) . . . . ?
C4 O2 C7 C11 157.03(13) . . . . ?
C4 C5 C6 C1 -0.1(3) . . . . ?
C6 C1 C2 C3 -0.1(3) . . . . ?
C7 O2 C4 C3 31.6(2) . . . . ?
C7 O2 C4 C5 -149.12(14) . . . . ?
C7 O3 C8 C9 67.26(16) . . . . ?
C7 O3 C8 C12 -171.59(13) . . . . ?
C8 O3 C7 O2 177.49(12) . . . . ?
C8 O3 C7 C11 -65.47(16) . . . . ?
C8 C9 C10 O6 173.93(12) . . . . ?
C8 C9 C10 C11 52.00(17) . . . . ?
C9 C8 C12 O4 177.13(13) . . . . ?
C9 C10 C11 O7 -169.94(12) . . . . ?
C9 C10 C11 C7 -50.36(17) . . . . ?
C12 C8 C9 O5 62.09(17) . . . . ?
C12 C8 C9 C10 -176.55(14) . . . . ?
C14 N1 C13 O8 179.8(2) . . . . ?
C15 N1 C13 O8 0.0(3) . . . . ?
C17 N2 C16 O9 0.5(3) . . . . ?
C18 N2 C16 O9 -175.3(2) . . . . ?
